data_2312554
loop_
_publ_author_name
'Qin, Qiaoqi'
'Liu, Jiamin'
'Luan, Xinyu'
'Xu, Jianqiao'
'Jiang, Long'

_publ_section_title
;
 Crystal structure and Hirshfeld surface analysis of two iHOFs based on
 CH...NC hydrogen bonding.
;
_journal_coeditor_code JX3084
_journal_issue 8
_journal_name_full 'Acta crystallographica. Section C, Structural chemistry'
_journal_paper_doi 10.1107/S2053229624005850
_journal_volume 80
_journal_year 2024
_chemical_formula_iupac '(C14 H10 N3)2 [Sb Br5] '
_chemical_formula_moiety '2(C14 H10 N3 +), Br5 Sb 2-'
_chemical_formula_sum 'C28 H20 Br5 N6 Sb'
_chemical_formula_weight 959.80
_chemical_name_systematic
;
Bis[4-cyano-<i>N</i>-(4-cyanobenzyl)pyridinium] antimony(III) pentabromide
;
_space_group_crystal_system tetragonal
_space_group_IT_number 87
_space_group_name_Hall '-I 4'
_space_group_name_H-M_alt 'I 4/m'
_atom_sites_solution_hydrogens geom
_atom_sites_solution_primary dual
_audit_creation_method
;
Olex2 1.5
(compiled 2023.03.06 svn.rbb2c1857 for OlexSys, GUI svn.r6748)
;
_cell_angle_alpha 90
_cell_angle_beta 90
_cell_angle_gamma 90
_cell_formula_units_Z 4
_cell_length_a 23.8054(12)
_cell_length_b 23.8054(12)
_cell_length_c 7.3222(4)
_cell_measurement_reflns_used 9796
_cell_measurement_temperature 150.00
_cell_measurement_theta_max 59.362
_cell_measurement_theta_min 4.572
_cell_volume 4149.5(4)
_computing_cell_refinement
;
SAINT (Bruker, 2016)
;
_computing_data_collection
;
APEX2 (Bruker, 2016)
;
_computing_data_reduction
;
SAINT (Bruker, 2016)
;
_computing_molecular_graphics
;
OLEX2 (Dolomanov <i>et al.</i>,  2009)
;
_computing_publication_material
;
OLEX2 (Dolomanov <i>et al.</i>,  2009) and
Mercury (Macrae <i>et al.</i>,  2020)
;
_computing_structure_refinement
;
SHELXL2018 (Sheldrick, 2015<i>b</i>)
;
_computing_structure_solution
;
SHELXT2014 (Sheldrick, 2015<i>a</i>)
;
_diffrn_ambient_temperature 150.00
_diffrn_measured_fraction_theta_full 0.987
_diffrn_measured_fraction_theta_max 0.987
_diffrn_measurement_device_type 'Bruker D8 VENTURE PHOTON III'
_diffrn_measurement_method '\f and \w scans'
_diffrn_radiation_type GaK\a
_diffrn_radiation_wavelength 1.34138
_diffrn_reflns_av_R_equivalents 0.0559
_diffrn_reflns_av_unetI/netI 0.0245
_diffrn_reflns_limit_h_max 30
_diffrn_reflns_limit_h_min -27
_diffrn_reflns_limit_k_max 30
_diffrn_reflns_limit_k_min -26
_diffrn_reflns_limit_l_max 8
_diffrn_reflns_limit_l_min -9
_diffrn_reflns_number 32444
_diffrn_reflns_theta_full 53.594
_diffrn_reflns_theta_max 59.343
_diffrn_reflns_theta_min 4.571
_diffrn_source_current 3.57
_diffrn_source_power 0.24947160000000
_diffrn_source_voltage 69.88
_diffrn_standards_number 0
_exptl_absorpt_coefficient_mu 7.567
_exptl_absorpt_correction_T_max 0.0979
_exptl_absorpt_correction_T_min 0.0216
_exptl_absorpt_correction_type multi-scan
_exptl_absorpt_process_details
;
(SADABS; Bruker, 2016)
;
_exptl_crystal_colour brown
_exptl_crystal_density_diffrn 1.536
_exptl_crystal_description NEEDLE
_exptl_crystal_F_000 1820
_exptl_crystal_size_max 0.08
_exptl_crystal_size_mid 0.03
_exptl_crystal_size_min 0.02
_refine_diff_density_max 2.403
_refine_diff_density_min -1.753
_refine_ls_extinction_method none
_refine_ls_goodness_of_fit_ref 1.103
_refine_ls_hydrogen_treatment constr
_refine_ls_matrix_type full
_refine_ls_number_parameters 150
_refine_ls_number_reflns 2447
_refine_ls_number_restraints 0
_refine_ls_restrained_S_all 1.103
_refine_ls_R_factor_all 0.0745
_refine_ls_R_factor_gt 0.0730
_refine_ls_shift/su_max 0.000
_refine_ls_shift/su_mean 0.000
_refine_ls_structure_factor_coef Fsqd
_refine_ls_weighting_details 'w=1/[\s^2^(Fo^2^)+(0.1320P)^2^+37.3690P] where P=(Fo^2^+2Fc^2^)/3'
_refine_ls_weighting_scheme calc
_refine_ls_wR_factor_gt 0.2187
_refine_ls_wR_factor_ref 0.2203
_reflns_number_gt 2327
_reflns_number_total 2447
_reflns_threshold_expression 'I > 2\s(I)'
_cod_data_source_file jx3084sup1.cif
_cod_data_source_block iHOFII
_cod_original_cell_volume 4149.5(5)
_cod_original_formula_sum 'C28 H20 Br5 N6 Sb1'
_cod_database_code 2312554
_shelx_space_group_comment
;
The symmetry employed for this shelxl refinement is uniquely defined
by the following loop, which should always be used as a source of
symmetry information in preference to the above space-group names.
They are only intended as comments.
;
_shelx_estimated_absorpt_t_min 0.583
_shelx_estimated_absorpt_t_max 0.863

loop_
_space_group_symop_operation_xyz
'x, y, z'
'-x, -y, z'
'-y, x, z'
'y, -x, z'
'x+1/2, y+1/2, z+1/2'
'-x+1/2, -y+1/2, z+1/2'
'-y+1/2, x+1/2, z+1/2'
'y+1/2, -x+1/2, z+1/2'
'-x, -y, -z'
'x, y, -z'
'y, -x, -z'
'-y, x, -z'
'-x+1/2, -y+1/2, -z+1/2'
'x+1/2, y+1/2, -z+1/2'
'y+1/2, -x+1/2, -z+1/2'
'-y+1/2, x+1/2, -z+1/2'

loop_
_atom_site_type_symbol
_atom_site_label
_atom_site_fract_x
_atom_site_fract_y
_atom_site_fract_z
_atom_site_U_iso_or_equiv
_atom_site_adp_type
_atom_site_calc_flag
_atom_site_occupancy
_atom_site_disorder_assembly
_atom_site_disorder_group
N N1 0.4835(2) 0.3428(3) 0.5000 0.0304(12) Uani d 1 . .
N N2 0.6685(4) 0.2200(4) 0.5000 0.058(2) Uani d 1 . .
N N3 0.2405(4) 0.1467(4) 0.5000 0.061(2) Uani d 1 . .
C C1 0.5073(2) 0.3297(2) 0.6587(7) 0.0358(11) Uani d 1 . .
H H1 0.4903 0.3414 0.7696 0.043 Uiso calc 1 . .
C C2 0.5568(2) 0.2991(3) 0.6635(8) 0.0394(12) Uani d 1 . .
H H2 0.5740 0.2893 0.7762 0.047 Uiso calc 1 . .
C C3 0.5802(3) 0.2833(3) 0.5000 0.0328(15) Uani d 1 . .
C C4 0.6308(3) 0.2486(4) 0.5000 0.0414(18) Uani d 1 . .
C C5 0.4262(3) 0.3677(3) 0.5000 0.0314(14) Uani d 1 . .
H H5A 0.4210 0.3915 0.3903 0.038 Uiso calc 0.5 . .
H H5B 0.4210 0.3915 0.6097 0.038 Uiso calc 0.5 . .
C C6 0.3839(3) 0.3206(3) 0.5000 0.0309(14) Uani d 1 . .
C C7 0.3658(2) 0.2980(2) 0.3359(7) 0.0362(11) Uani d 1 . .
H H7 0.3782 0.3138 0.2237 0.043 Uiso calc 1 . .
C C8 0.3294(2) 0.2522(2) 0.3351(8) 0.0402(12) Uani d 1 . .
H H8 0.3167 0.2366 0.2231 0.048 Uiso calc 1 . .
C C9 0.3120(3) 0.2298(3) 0.5000 0.0369(16) Uani d 1 . .
C C10 0.2730(4) 0.1835(4) 0.5000 0.046(2) Uani d 1 . .
Sb Sb1 0.47999(9) 0.11701(9) 0.2488(3) 0.0244(5) Uani d 0.125 . .
Br Br1 0.46859(15) 0.18576(12) 0.5000 0.0377(7) Uani d 0.25 . .
Br Br2 0.46397(16) 0.21197(16) 0.0000 0.0418(8) Uani d 0.25 . .
Br Br3 0.4986(2) 0.03254(14) 0.5000 0.0523(9) Uani d 0.25 . .
Br Br4 0.5934(5) 0.1320(6) 0.218(2) 0.068(3) Uani d 0.125 . .
Br Br4A 0.3678(5) 0.0819(8) 0.257(3) 0.113(7) Uani d 0.125 . .
Sb Sb2 0.5000 0.5000 0.05741(14) 0.0210(3) Uani d 0.5 . .
Br Br5 0.41593(3) 0.41812(3) 0.0000 0.0347(3) Uani d 0.9 A 1
Br Br6 0.5000 0.5000 -0.2922(2) 0.0239(4) Uani d 0.45 A 1
Br Br7 0.5000 0.5000 0.5000 0.0259(6) Uani d 0.45 . .

loop_
_atom_site_aniso_label
_atom_site_aniso_U_11
_atom_site_aniso_U_22
_atom_site_aniso_U_33
_atom_site_aniso_U_12
_atom_site_aniso_U_13
_atom_site_aniso_U_23
N1 0.025(3) 0.034(3) 0.032(3) -0.003(2) 0.000 0.000
N2 0.053(5) 0.060(5) 0.060(5) 0.023(4) 0.000 0.000
N3 0.069(6) 0.054(5) 0.061(5) -0.028(4) 0.000 0.000
C1 0.032(2) 0.048(3) 0.028(2) 0.003(2) -0.002(2) -0.006(2)
C2 0.035(3) 0.053(3) 0.030(3) 0.004(2) -0.004(2) -0.002(2)
C3 0.029(3) 0.033(3) 0.037(4) 0.004(3) 0.000 0.000
C4 0.037(4) 0.045(4) 0.042(4) 0.010(3) 0.000 0.000
C5 0.025(3) 0.033(3) 0.035(4) 0.001(3) 0.000 0.000
C6 0.026(3) 0.032(3) 0.035(4) -0.002(3) 0.000 0.000
C7 0.038(3) 0.041(3) 0.029(3) -0.007(2) 0.003(2) 0.000(2)
C8 0.041(3) 0.043(3) 0.036(3) -0.011(2) 0.000(2) -0.005(2)
C9 0.039(4) 0.034(4) 0.038(4) -0.003(3) 0.000 0.000
C10 0.053(5) 0.046(5) 0.037(4) -0.015(4) 0.000 0.000
Sb1 0.0232(10) 0.0202(10) 0.0299(12) 0.0005(8) -0.0056(9) -0.0091(8)
Br1 0.0503(18) 0.0232(13) 0.0396(17) 0.0016(12) 0.000 0.000
Br2 0.0516(19) 0.0536(19) 0.0202(13) 0.0145(15) 0.000 0.000
Br3 0.070(3) 0.0273(17) 0.060(2) 0.0023(16) 0.000 0.000
Br4 0.034(3) 0.089(8) 0.080(6) 0.009(3) 0.016(3) 0.018(5)
Br4A 0.047(6) 0.112(12) 0.180(17) -0.026(6) -0.045(8) 0.012(10)
Sb2 0.0235(4) 0.0235(4) 0.0159(5) 0.000 0.000 0.000
Br5 0.0232(4) 0.0253(4) 0.0555(6) -0.0053(3) 0.000 0.000
Br6 0.0301(6) 0.0301(6) 0.0113(9) 0.000 0.000 0.000
Br7 0.0278(9) 0.0278(9) 0.0222(14) 0.000 0.000 0.000

loop_
_atom_type_symbol
_atom_type_description
_atom_type_scat_dispersion_real
_atom_type_scat_dispersion_imag
_atom_type_scat_source
C C 0.0148 0.0070 'International Tables Vol C Tables 4.2.6.8 and 6.1.1.4'
H H 0.0000 0.0000 'International Tables Vol C Tables 4.2.6.8 and 6.1.1.4'
Br Br -0.9502 1.0410 'International Tables Vol C Tables 4.2.6.8 and 6.1.1.4'
N N 0.0253 0.0136 'International Tables Vol C Tables 4.2.6.8 and 6.1.1.4'
Sb Sb 0.0887 4.4824 'International Tables Vol C Tables 4.2.6.8 and 6.1.1.4'

loop_
_geom_angle_atom_site_label_1
_geom_angle_atom_site_label_2
_geom_angle_atom_site_label_3
_geom_angle_site_symmetry_1
_geom_angle_site_symmetry_3
_geom_angle
_geom_angle_publ_flag
C1 N1 C1 10_556 . 121.7(6) ?
C1 N1 C5 10_556 . 119.0(3) ?
C1 N1 C5 . . 119.0(3) ?
N1 C1 H1 . . 119.7 ?
N1 C1 C2 . . 120.5(5) ?
C2 C1 H1 . . 119.7 ?
C1 C2 H2 . . 121.1 ?
C3 C2 C1 . . 117.8(5) ?
C3 C2 H2 . . 121.1 ?
C2 C3 C2 . 10_556 121.5(7) ?
C2 C3 C4 10_556 . 119.3(4) ?
C2 C3 C4 . . 119.3(4) ?
N2 C4 C3 . . 177.3(10) ?
N1 C5 H5A . . 110.0 ?
N1 C5 H5B . . 110.0 ?
N1 C5 C6 . . 108.3(6) ?
H5A C5 H5B . . 108.4 ?
C6 C5 H5A . . 110.0 ?
C6 C5 H5B . . 110.0 ?
C7 C6 C5 10_556 . 119.8(3) ?
C7 C6 C5 . . 119.8(3) ?
C7 C6 C7 10_556 . 120.3(7) ?
C6 C7 H7 . . 120.0 ?
C6 C7 C8 . . 120.1(5) ?
C8 C7 H7 . . 120.0 ?
C7 C8 H8 . . 120.5 ?
C9 C8 C7 . . 119.0(5) ?
C9 C8 H8 . . 120.5 ?
C8 C9 C8 10_556 . 121.6(7) ?
C8 C9 C10 . . 119.2(4) ?
C8 C9 C10 10_556 . 119.2(4) ?
N3 C10 C9 . . 178.7(11) ?
Br1 Sb1 Br2 . . 86.42(9) ?
Br1 Sb1 Br3 . . 90.25(10) ?
Br1 Sb1 Br4 . . 94.8(3) ?
Br1 Sb1 Br4 . 16_545 87.8(3) ?
Br1 Sb1 Br4A . . 94.4(4) ?
Br3 Sb1 Br2 . . 176.05(12) ?
Br3 Sb1 Br4A . . 85.5(4) ?
Br4 Sb1 Br2 . . 88.6(3) ?
Br4 Sb1 Br2 16_545 . 95.0(3) ?
Br4 Sb1 Br3 . . 89.6(3) ?
Br4 Sb1 Br3 16_545 . 87.0(3) ?
Br4 Sb1 Br4 . 16_545 175.6(4) ?
Br4 Sb1 Br4A . . 169.5(5) ?
Br4 Sb1 Br4A 16_545 . 6.8(5) ?
Br4A Sb1 Br1 15 . 91.3(4) ?
Br4A Sb1 Br2 . . 96.8(4) ?
Br4A Sb1 Br2 15 . 90.3(5) ?
Br4A Sb1 Br3 15 . 87.7(5) ?
Br4A Sb1 Br4 15 16_545 174.6(7) ?
Br4A Sb1 Br4 15 . 4.0(7) ?
Br4A Sb1 Br4A 15 . 171.1(5) ?
Sb1 Br1 Sb1 10_556 . 95.89(15) ?
Sb1 Br2 Sb1 10 . 76.95(12) ?
Sb1 Br3 Sb1 . 10_556 83.54(13) ?
Br3 Br3 Sb1 9_656 10_556 137.27(10) ?
Br3 Br3 Sb1 9_656 . 137.27(10) ?
Sb1 Br4 Sb1 . 15 93.9(4) ?
Br4A Br4 Sb1 15 . 31(6) ?
Br4A Br4 Sb1 15 15 98(5) ?
Sb1 Br4A Sb1 16_545 . 98.8(5) ?
Br4 Br4A Sb1 16_545 . 76(5) ?
Br4 Br4A Sb1 16_545 16_545 145(6) ?
Sb2 Sb2 Br5 9_665 11_565 81.44(2) ?
Sb2 Sb2 Br5 9_665 3_655 81.44(2) ?
Sb2 Sb2 Br5 9_665 . 81.44(2) ?
Sb2 Sb2 Br5 9_665 9_665 81.44(2) ?
Sb2 Sb2 Br6 9_665 9_665 180.0 ?
Sb2 Sb2 Br6 9_665 . 0.0000(10) ?
Br5 Sb2 Br5 11_565 . 88.731(6) ?
Br5 Sb2 Br5 9_665 3_655 88.731(6) ?
Br5 Sb2 Br5 9_665 11_565 88.731(6) ?
Br5 Sb2 Br5 3_655 . 88.732(6) ?
Br5 Sb2 Br5 9_665 . 162.89(4) ?
Br5 Sb2 Br5 11_565 3_655 162.89(4) ?
Br6 Sb2 Br5 . 3_655 81.44(2) ?
Br6 Sb2 Br5 9_665 . 98.56(2) ?
Br6 Sb2 Br5 . 11_565 81.44(2) ?
Br6 Sb2 Br5 9_665 3_655 98.56(2) ?
Br6 Sb2 Br5 . . 81.44(2) ?
Br6 Sb2 Br5 9_665 11_565 98.56(2) ?
Br6 Sb2 Br5 . 9_665 81.44(2) ?
Br6 Sb2 Br5 9_665 9_665 98.56(2) ?
Br6 Sb2 Br6 9_665 . 180.0 ?
Sb2 Br5 Sb2 . 9_665 17.11(4) ?
Sb2 Br6 Sb2 9_665 . 0.0 ?
Br7 Br6 Sb2 1_554 . 180.0 ?
Br7 Br6 Sb2 1_554 9_665 180.0 ?
Br6 Br7 Br6 9_665 1_556 180.0 ?

loop_
_geom_bond_atom_site_label_1
_geom_bond_atom_site_label_2
_geom_bond_site_symmetry_2
_geom_bond_distance
_geom_bond_publ_flag
N1 C1 10_556 1.330(6) ?
N1 C1 . 1.330(6) ?
N1 C5 . 1.488(9) ?
N2 C4 . 1.127(11) ?
N3 C10 . 1.169(12) ?
C1 H1 . 0.9500 ?
C1 C2 . 1.386(8) ?
C2 H2 . 0.9500 ?
C2 C3 . 1.372(7) ?
C3 C2 10_556 1.372(7) ?
C3 C4 . 1.461(10) ?
C5 H5A . 0.9900 ?
C5 H5B . 0.9900 ?
C5 C6 . 1.507(10) ?
C6 C7 . 1.386(6) ?
C6 C7 10_556 1.386(6) ?
C7 H7 . 0.9500 ?
C7 C8 . 1.394(7) ?
C8 H8 . 0.9500 ?
C8 C9 . 1.383(7) ?
C9 C8 10_556 1.383(7) ?
C9 C10 . 1.442(11) ?
Sb1 Br1 . 2.477(3) ?
Sb1 Br2 . 2.928(4) ?
Sb1 Br3 . 2.761(3) ?
Sb1 Br4 16_545 2.736(15) ?
Sb1 Br4 . 2.733(11) ?
Sb1 Br4A 15 2.453(19) ?
Sb1 Br4A . 2.800(14) ?
Br1 Sb1 10_556 2.477(3) ?
Br2 Sb1 10 2.928(4) ?
Br3 Sb1 10_556 2.761(3) ?
Br3 Br3 9_656 1.550(7) ?
Br4 Sb1 15 2.736(15) ?
Br4 Br4A 15 0.33(3) ?
Br4A Sb1 16_545 2.454(19) ?
Br4A Br4 16_545 0.33(3) ?
Sb2 Sb2 9_665 0.841(2) ?
Sb2 Br5 11_565 2.8251(8) ?
Sb2 Br5 . 2.8251(8) ?
Sb2 Br5 9_665 2.8251(8) ?
Sb2 Br5 3_655 2.8251(8) ?
Sb2 Br6 . 2.560(2) ?
Sb2 Br6 9_665 1.719(2) ?
Br5 Sb2 9_665 2.8251(8) ?
Br6 Sb2 9_665 1.719(2) ?
Br6 Br7 1_554 1.5213(18) ?
Br7 Br6 9_665 1.5214(18) ?
Br7 Br6 1_556 1.5214(18) ?

loop_
_geom_hbond_atom_site_label_D
_geom_hbond_atom_site_label_H
_geom_hbond_atom_site_label_A
_geom_hbond_site_symmetry_A
_geom_hbond_distance_DH
_geom_hbond_distance_HA
_geom_hbond_distance_DA
_geom_hbond_angle_DHA
_geom_hbond_publ_flag
C1 H1 Br5 1_556 0.95 3.05 3.924(4) 153.3 yes
C2 H2 N3 8_555 0.95 2.49 3.397(7) 160.0 yes
C5 H5A Br5 . 0.99 2.93 3.8568(19) 156.7 yes
C5 H5A Br6 2_665 0.99 3.27 3.910(5) 123.7 yes
C5 H5B Br5 ??? 0.99 2.93 3.8568(19) 156.7 yes
C5 H5B Br6 ??? 0.99 3.27 3.910(5) 123.7 yes
C7 H7 Br5 . 0.95 3.11 3.960(4) 149.3 yes
C8 H8 N2 7_544 0.95 2.46 3.371(6) 160.6 yes

loop_
_geom_torsion_atom_site_label_1
_geom_torsion_atom_site_label_2
_geom_torsion_atom_site_label_3
_geom_torsion_atom_site_label_4
_geom_torsion_site_symmetry_1
_geom_torsion_site_symmetry_2
_geom_torsion_site_symmetry_3
_geom_torsion_site_symmetry_4
_geom_torsion
_geom_torsion_publ_flag
N1 C1 C2 C3 . . . . 0.4(9) ?
N1 C5 C6 C7 . . . 10_556 88.2(6) ?
N1 C5 C6 C7 . . . . -88.2(6) ?
C1 N1 C1 C2 10_556 . . . -3.4(11) ?
C1 N1 C5 C6 10_556 . . . 87.1(5) ?
C1 N1 C5 C6 . . . . -87.1(5) ?
C1 C2 C3 C2 . . . 10_556 2.6(12) ?
C1 C2 C3 C4 . . . . -176.9(7) ?
C5 N1 C1 C2 . . . . 170.6(6) ?
C5 C6 C7 C8 . . . . 176.1(6) ?
C6 C7 C8 C9 . . . . -0.2(10) ?
C7 C6 C7 C8 10_556 . . . -0.2(11) ?
C7 C8 C9 C8 . . . 10_556 0.7(12) ?
C7 C8 C9 C10 . . . . 178.1(7) ?

_cod_database_fobs_code 2312554
